data_4318019
loop_
_publ_author_name
'Sandip Dey'
'Vimal K. Jain'
'Axel Kn\"odler'
'Axel Klein'
'Wolfgang Kaim'
'Stanislav Z\'ali\<s'

_publ_contact_author
;
    Prof. Dr. W. Kaim
    Institut f\"ur Anorganische Chemie
    Universit\"at Stuttgart
    Pfaffenwaldring 55
    D-70550 Stuttgart
    Germany
;
_publ_contact_author_email kaim@iac.uni-stuttgart.de
_publ_contact_author_fax '049 711 685-4165'
_publ_contact_author_phone '049 711 685-4240'
_publ_section_title
;
 Structural Basis for Unusually Long Wavelength Charge Transfer
 Transitions in Complexes [MCl(ECH2CH2NMe2)(PR3)] (E = Te, Se; M = Pt,
 Pd): Experimental Results and TD-DFT Calculations
;
_journal_name_full 'Inorganic Chemistry'
_journal_page_first 2864
_journal_page_last 2870
_journal_paper_doi 10.1021/ic011210v
_journal_volume 41
_journal_year 2002
_chemical_formula_sum 'C17 H23 Cl N P Pt Te'
_chemical_formula_weight 630.47
_chemical_name_common
;
Diphenylmethylphosphine chloro 2(N,N-dimethylamino)ethyltellurato platinum(II)
;
_space_group_IT_number 14
_symmetry_cell_setting monoclinic
_symmetry_space_group_name_Hall '-P 2ybc'
_symmetry_space_group_name_H-M 'P 1 21/c 1'
_atom_sites_solution_hydrogens geom
_atom_sites_solution_primary direct
_atom_sites_solution_secondary difmap
_audit_creation_method SHELXL-97
_cell_angle_alpha 90.00
_cell_angle_beta 106.70(3)
_cell_angle_gamma 90.00
_cell_formula_units_Z 4
_cell_length_a 11.682(2)
_cell_length_b 13.499(3)
_cell_length_c 12.926(3)
_cell_measurement_temperature 293(2)
_cell_volume 1952.4(8)
_computing_cell_refinement 'HKL Scalepack'
_computing_data_collection 'Collect (Nonius1997-2000)'
_computing_data_reduction 'HKL Denzo and Scalepack'
_computing_molecular_graphics 'Bruker SHELXTL'
_computing_publication_material 'Bruker SHELXTL'
_computing_structure_refinement 'SHELXL-97 (Sheldrick, 1997)'
_computing_structure_solution 'SHELXS-97 (Sheldrick, 1990)'
_diffrn_ambient_temperature 293(2)
_diffrn_detector_area_resol_mean 9
_diffrn_measured_fraction_theta_full 0.964
_diffrn_measured_fraction_theta_max 0.964
_diffrn_measurement_device_type
;
Nonius Kappa CCD
95mm CCD camera on \k-goniostat
;
_diffrn_measurement_method CCD
_diffrn_radiation_monochromator 'horizontally mounted graphite'
_diffrn_radiation_source 'fine-focus sealed tube'
_diffrn_radiation_type MoK\a
_diffrn_radiation_wavelength 0.71073
_diffrn_reflns_av_R_equivalents 0.0496
_diffrn_reflns_av_sigmaI/netI 0.0282
_diffrn_reflns_limit_h_max 11
_diffrn_reflns_limit_h_min -11
_diffrn_reflns_limit_k_max 13
_diffrn_reflns_limit_k_min -13
_diffrn_reflns_limit_l_max 12
_diffrn_reflns_limit_l_min -12
_diffrn_reflns_number 13907
_diffrn_reflns_theta_full 20.82
_diffrn_reflns_theta_max 20.82
_diffrn_reflns_theta_min 6.85
_exptl_absorpt_coefficient_mu 8.866
_exptl_absorpt_correction_type 'numerical (HABITUS)'
_exptl_crystal_density_diffrn 2.145
_exptl_crystal_density_method 'not measured'
_exptl_crystal_F_000 1176
_exptl_crystal_size_max 0.1
_exptl_crystal_size_mid 0.1
_exptl_crystal_size_min 0.05
_refine_diff_density_max 0.790
_refine_diff_density_min -1.149
_refine_diff_density_rms 0.105
_refine_ls_extinction_coef 0.00161(11)
_refine_ls_extinction_expression Fc^*^=kFc[1+0.001xFc^2^\l^3^/sin(2\q)]^-1/4^
_refine_ls_extinction_method SHELXL
_refine_ls_goodness_of_fit_ref 1.050
_refine_ls_hydrogen_treatment mixed
_refine_ls_matrix_type full
_refine_ls_number_parameters 200
_refine_ls_number_reflns 1968
_refine_ls_number_restraints 0
_refine_ls_restrained_S_all 1.050
_refine_ls_R_factor_all 0.0319
_refine_ls_R_factor_gt 0.0301
_refine_ls_shift/su_max 0.024
_refine_ls_shift/su_mean 0.001
_refine_ls_structure_factor_coef Fsqd
_refine_ls_weighting_details 'calc w=1/[\s^2^(Fo^2^)+(0.0431P)^2^+8.1481P] where P=(Fo^2^+2Fc^2^)/3'
_refine_ls_weighting_scheme calc
_refine_ls_wR_factor_gt 0.0768
_refine_ls_wR_factor_ref 0.0788
_reflns_number_gt 1866
_reflns_number_total 1968
_reflns_threshold_expression >2sigma(I)
_cod_data_source_file ic011210v_3.cif
_cod_data_source_block ptte
_cod_depositor_comments
;
The following automatic conversions were performed:
data name '_publ_contact_autor' replaced with '_publ_contact_author'
as specified in the replacement file
'/home/antanas/src/cod-tools/trunk/data/replacement-values/replacement_tags.lst'.

Automatic conversion script
Id: cif_correct_tags 4998 2017-03-02 13:24:31Z antanas 
;
_cod_original_cell_volume 1952.6(7)
_cod_database_code 4318019

loop_
_symmetry_equiv_pos_as_xyz
'x, y, z'
'-x, y+1/2, -z+1/2'
'-x, -y, -z'
'x, -y-1/2, z-1/2'

loop_
_atom_site_label
_atom_site_type_symbol
_atom_site_fract_x
_atom_site_fract_y
_atom_site_fract_z
_atom_site_U_iso_or_equiv
_atom_site_adp_type
_atom_site_occupancy
_atom_site_symmetry_multiplicity
_atom_site_calc_flag
_atom_site_refinement_flags
_atom_site_disorder_assembly
_atom_site_disorder_group
Pt Pt 0.753612(14) 0.080241(12) 0.654371(13) 0.04663(6) Uani 1 1 d . . .
Te Te 0.63015(3) 0.22505(2) 0.68475(3) 0.06590(10) Uani 1 1 d . . .
P P 0.64692(9) -0.03030(8) 0.71389(8) 0.0454(3) Uani 1 1 d . . .
Cl Cl 0.88251(11) -0.05183(11) 0.63914(12) 0.0816(4) Uani 1 1 d . . .
N N 0.8586(3) 0.1867(3) 0.5928(3) 0.0587(11) Uani 1 1 d . . .
C1 C 0.7427(5) 0.3292(4) 0.6344(5) 0.093(2) Uani 1 1 d . . .
H1A H 0.6962 0.3862 0.6007 0.112 Uiso 1 1 calc R . .
H1B H 0.8058 0.3519 0.6964 0.112 Uiso 1 1 calc R . .
C2 C 0.7947(6) 0.2797(5) 0.5568(6) 0.102(2) Uani 1 1 d . . .
H2A H 0.7308 0.2664 0.4914 0.123 Uiso 1 1 calc R . .
H2B H 0.8496 0.3255 0.5380 0.123 Uiso 1 1 calc R . .
C3 C 0.9734(5) 0.1990(6) 0.6725(6) 0.114(2) Uani 1 1 d . . .
H3A H 1.0202 0.2463 0.6467 0.172 Uiso 1 1 calc R . .
H3B H 1.0144 0.1366 0.6849 0.172 Uiso 1 1 calc R . .
H3C H 0.9617 0.2225 0.7388 0.172 Uiso 1 1 calc R . .
C4 C 0.8823(6) 0.1487(5) 0.4913(5) 0.101(2) Uani 1 1 d . . .
H4A H 0.9280 0.1968 0.4654 0.151 Uiso 1 1 calc R . .
H4B H 0.8077 0.1374 0.4372 0.151 Uiso 1 1 calc R . .
H4C H 0.9262 0.0877 0.5066 0.151 Uiso 1 1 calc R . .
C5 C 0.5948(4) -0.1305(4) 0.6186(3) 0.0614(14) Uani 1 1 d . . .
H5A H 0.5490 -0.1763 0.6474 0.092 Uiso 1 1 calc R . .
H5B H 0.6622 -0.1641 0.6064 0.092 Uiso 1 1 calc R . .
H5C H 0.5456 -0.1041 0.5516 0.092 Uiso 1 1 calc R . .
C6 C 0.7315(3) -0.0885(3) 0.8400(3) 0.0428(13) Uani 1 1 d . . .
C7 C 0.7109(4) -0.1858(3) 0.8641(4) 0.0607(14) Uani 1 1 d . . .
H7A H 0.6530 -0.2228 0.8148 0.073 Uiso 1 1 calc R . .
C8 C 0.7743(5) -0.2277(4) 0.9591(4) 0.0724(16) Uani 1 1 d . . .
H8A H 0.7610 -0.2935 0.9735 0.087 Uiso 1 1 calc R . .
C9 C 0.8557(4) -0.1745(4) 1.0318(4) 0.0738(17) Uani 1 1 d . . .
H9A H 0.8980 -0.2046 1.0962 0.089 Uiso 1 1 calc R . .
C10 C 0.8790(5) -0.0768(4) 1.0147(5) 0.080(2) Uani 1 1 d . . .
H10A H 0.9343 -0.0401 1.0667 0.096 Uiso 1 1 calc R . .
C11 C 0.8155(4) -0.0349(4) 0.9149(4) 0.0673(16) Uani 1 1 d . . .
H11A H 0.8308 0.0303 0.8995 0.081 Uiso 1 1 calc R . .
C12 C 0.5120(3) 0.0119(3) 0.7446(3) 0.0491(12) Uani 1 1 d . . .
C13 C 0.5167(4) 0.0497(4) 0.8465(4) 0.0624(15) Uani 1 1 d . . .
H13A H 0.5888 0.0499 0.9010 0.075 Uiso 1 1 calc R . .
C14 C 0.4132(5) 0.0874(4) 0.8672(4) 0.0724(17) Uani 1 1 d . . .
H14A H 0.4175 0.1138 0.9346 0.087 Uiso 1 1 calc R . .
C15 C 0.3064(5) 0.0852(4) 0.7882(5) 0.0727(17) Uani 1 1 d . . .
H15A H 0.2381 0.1100 0.8023 0.087 Uiso 1 1 calc R . .
C16 C 0.2994(4) 0.0468(4) 0.6885(5) 0.0766(18) Uani 1 1 d . . .
H16A H 0.2259 0.0443 0.6359 0.092 Uiso 1 1 calc R . .
C17 C 0.4016(4) 0.0114(4) 0.6648(4) 0.0628(15) Uani 1 1 d . . .
H17A H 0.3962 -0.0125 0.5961 0.075 Uiso 1 1 calc R . .

loop_
_atom_site_aniso_label
_atom_site_aniso_U_11
_atom_site_aniso_U_22
_atom_site_aniso_U_33
_atom_site_aniso_U_23
_atom_site_aniso_U_13
_atom_site_aniso_U_12
Pt 0.05031(10) 0.04508(11) 0.04802(10) 0.00092(7) 0.01977(8) 0.00052(7)
Te 0.06910(17) 0.05093(18) 0.0834(2) -0.00026(15) 0.03113(15) 0.01001(14)
P 0.0489(5) 0.0442(6) 0.0462(5) -0.0013(5) 0.0188(4) 0.0011(5)
Cl 0.0841(6) 0.0686(7) 0.1128(8) 0.0045(7) 0.0613(6) 0.0193(6)
N 0.066(2) 0.061(2) 0.0535(19) 0.0102(18) 0.0228(16) -0.0005(19)
C1 0.109(4) 0.057(3) 0.125(4) 0.006(3) 0.053(3) -0.003(3)
C2 0.117(4) 0.077(4) 0.137(4) 0.007(3) 0.075(3) -0.011(3)
C3 0.064(3) 0.150(5) 0.108(4) 0.041(4) -0.010(3) -0.049(3)
C4 0.126(4) 0.113(5) 0.081(3) 0.005(3) 0.059(3) -0.033(4)
C5 0.072(3) 0.068(3) 0.048(2) -0.013(2) 0.023(2) -0.008(2)
C6 0.043(2) 0.045(3) 0.044(2) -0.0001(17) 0.0187(18) -0.0040(17)
C7 0.069(3) 0.049(3) 0.070(3) 0.000(2) 0.029(2) -0.001(2)
C8 0.093(3) 0.071(3) 0.064(3) 0.016(2) 0.039(2) 0.016(3)
C9 0.069(3) 0.100(4) 0.058(3) 0.023(3) 0.027(2) 0.030(3)
C10 0.067(3) 0.102(4) 0.067(3) 0.000(3) 0.012(3) -0.016(3)
C11 0.066(3) 0.072(3) 0.064(3) 0.008(3) 0.020(2) -0.012(3)
C12 0.047(2) 0.050(2) 0.054(2) 0.007(2) 0.0195(18) -0.0040(19)
C13 0.072(3) 0.059(3) 0.058(3) -0.001(2) 0.021(2) 0.005(2)
C14 0.099(3) 0.065(3) 0.070(3) -0.007(2) 0.051(2) 0.013(2)
C15 0.071(3) 0.069(3) 0.087(3) 0.017(2) 0.037(3) 0.025(2)
C16 0.040(2) 0.073(3) 0.113(4) 0.014(3) 0.015(3) 0.003(2)
C17 0.063(3) 0.067(3) 0.059(3) 0.002(2) 0.019(2) -0.005(2)

loop_
_atom_type_symbol
_atom_type_description
_atom_type_scat_dispersion_real
_atom_type_scat_dispersion_imag
_atom_type_scat_source
C C 0.0033 0.0016 'International Tables Vol C Tables 4.2.6.8 and 6.1.1.4'
H H 0.0000 0.0000 'International Tables Vol C Tables 4.2.6.8 and 6.1.1.4'
N N 0.0061 0.0033 'International Tables Vol C Tables 4.2.6.8 and 6.1.1.4'
P P 0.1023 0.0942 'International Tables Vol C Tables 4.2.6.8 and 6.1.1.4'
Cl Cl 0.1484 0.1585 'International Tables Vol C Tables 4.2.6.8 and 6.1.1.4'
Pt Pt -1.7033 8.3905 'International Tables Vol C Tables 4.2.6.8 and 6.1.1.4'
Te Te -0.5308 1.6751 'International Tables Vol C Tables 4.2.6.8 and 6.1.1.4'

loop_
_geom_angle_atom_site_label_1
_geom_angle_atom_site_label_2
_geom_angle_atom_site_label_3
_geom_angle
_geom_angle_site_symmetry_1
_geom_angle_site_symmetry_3
_geom_angle_publ_flag
N Pt P 178.69(11) . . ?
N Pt Cl 91.58(11) . . ?
P Pt Cl 87.52(5) . . ?
N Pt Te 87.32(11) . . ?
P Pt Te 93.66(4) . . ?
Cl Pt Te 175.16(3) . . ?
C1 Te Pt 91.88(17) . . ?
C5 P C12 103.8(2) . . ?
C5 P C6 106.0(2) . . ?
C12 P C6 102.7(2) . . ?
C5 P Pt 112.26(17) . . ?
C12 P Pt 118.17(15) . . ?
C6 P Pt 112.68(14) . . ?
C3 N C2 114.2(5) . . ?
C3 N C4 107.2(5) . . ?
C2 N C4 102.6(4) . . ?
C3 N Pt 108.6(3) . . ?
C2 N Pt 113.0(3) . . ?
C4 N Pt 110.9(3) . . ?
C2 C1 Te 108.5(4) . . ?
N C2 C1 116.3(5) . . ?
C11 C6 C7 118.5(4) . . ?
C11 C6 P 119.9(3) . . ?
C7 C6 P 121.6(3) . . ?
C8 C7 C6 120.7(4) . . ?
C9 C8 C7 120.3(5) . . ?
C8 C9 C10 122.3(5) . . ?
C9 C10 C11 117.0(5) . . ?
C6 C11 C10 121.1(5) . . ?
C13 C12 C17 118.2(4) . . ?
C13 C12 P 121.1(3) . . ?
C17 C12 P 120.6(4) . . ?
C12 C13 C14 120.6(4) . . ?
C15 C14 C13 120.0(5) . . ?
C14 C15 C16 120.4(5) . . ?
C15 C16 C17 120.8(5) . . ?
C16 C17 C12 120.0(5) . . ?

loop_
_geom_bond_atom_site_label_1
_geom_bond_atom_site_label_2
_geom_bond_distance
_geom_bond_site_symmetry_2
_geom_bond_publ_flag
Pt N 2.182(4) . ?
Pt P 2.2189(12) . ?
Pt Cl 2.3780(14) . ?
Pt Te 2.5261(5) . ?
Te C1 2.150(6) . ?
P C5 1.813(5) . ?
P C12 1.823(5) . ?
P C6 1.824(4) . ?
N C3 1.447(6) . ?
N C2 1.467(7) . ?
N C4 1.506(7) . ?
C1 C2 1.474(10) . ?
C6 C11 1.370(6) . ?
C6 C7 1.387(6) . ?
C7 C8 1.362(6) . ?
C8 C9 1.337(7) . ?
C9 C10 1.378(8) . ?
C10 C11 1.409(7) . ?
C12 C13 1.399(7) . ?
C12 C17 1.401(6) . ?
C13 C14 1.406(8) . ?
C14 C15 1.367(7) . ?
C15 C16 1.370(9) . ?
C16 C17 1.399(8) . ?

loop_
_geom_torsion_atom_site_label_1
_geom_torsion_atom_site_label_2
_geom_torsion_atom_site_label_3
_geom_torsion_atom_site_label_4
_geom_torsion
_geom_torsion_site_symmetry_1
_geom_torsion_site_symmetry_2
_geom_torsion_site_symmetry_3
_geom_torsion_site_symmetry_4
_geom_torsion_publ_flag
N Pt Te C1 -3.77(18) . . . . ?
P Pt Te C1 177.11(17) . . . . ?
Cl Pt Te C1 73.2(5) . . . . ?
N Pt P C5 -11(4) . . . . ?
Cl Pt P C5 -57.11(17) . . . . ?
Te Pt P C5 127.60(17) . . . . ?
N Pt P C12 -131(4) . . . . ?
Cl Pt P C12 -177.84(15) . . . . ?
Te Pt P C12 6.86(15) . . . . ?
N Pt P C6 109(4) . . . . ?
Cl Pt P C6 62.52(15) . . . . ?
Te Pt P C6 -112.78(15) . . . . ?
P Pt N C3 -115(4) . . . . ?
Cl Pt N C3 -68.8(4) . . . . ?
Te Pt N C3 106.5(4) . . . . ?
P Pt N C2 117(4) . . . . ?
Cl Pt N C2 163.3(3) . . . . ?
Te Pt N C2 -21.4(3) . . . . ?
P Pt N C4 2(4) . . . . ?
Cl Pt N C4 48.7(3) . . . . ?
Te Pt N C4 -136.0(3) . . . . ?
Pt Te C1 C2 28.6(4) . . . . ?
C3 N C2 C1 -72.9(7) . . . . ?
C4 N C2 C1 171.5(5) . . . . ?
Pt N C2 C1 52.0(6) . . . . ?
Te C1 C2 N -54.2(6) . . . . ?
C5 P C6 C11 157.3(4) . . . . ?
C12 P C6 C11 -94.1(4) . . . . ?
Pt P C6 C11 34.1(4) . . . . ?
C5 P C6 C7 -24.5(4) . . . . ?
C12 P C6 C7 84.1(4) . . . . ?
Pt P C6 C7 -147.6(4) . . . . ?
C11 C6 C7 C8 -1.2(7) . . . . ?
P C6 C7 C8 -179.5(4) . . . . ?
C6 C7 C8 C9 1.6(8) . . . . ?
C7 C8 C9 C10 0.0(9) . . . . ?
C8 C9 C10 C11 -1.8(9) . . . . ?
C7 C6 C11 C10 -0.6(8) . . . . ?
P C6 C11 C10 177.6(4) . . . . ?
C9 C10 C11 C6 2.1(9) . . . . ?
C5 P C12 C13 147.8(4) . . . . ?
C6 P C12 C13 37.5(4) . . . . ?
Pt P C12 C13 -87.2(4) . . . . ?
C5 P C12 C17 -35.2(4) . . . . ?
C6 P C12 C17 -145.5(4) . . . . ?
Pt P C12 C17 89.8(4) . . . . ?
C17 C12 C13 C14 -0.9(7) . . . . ?
P C12 C13 C14 176.2(4) . . . . ?
C12 C13 C14 C15 1.5(8) . . . . ?
C13 C14 C15 C16 -0.3(8) . . . . ?
C14 C15 C16 C17 -1.5(8) . . . . ?
C15 C16 C17 C12 2.1(8) . . . . ?
C13 C12 C17 C16 -0.9(7) . . . . ?
P C12 C17 C16 -178.0(4) . . . . ?
